data_7711414
loop_
_publ_author_name
'Zhu, Xiancui'
'He, Jinqiang'
'Yang, Yuanqing'
'Zhou, Shuangliu'
'Wei, Yun'
'Wang, Shaowu'

_publ_section_title
;
 Synthesis of rare-earth metal complexes with a morpholine-functionalized
 \b-diketiminato ligand and their catalytic activities towards C-O and C-N
 bond formation.
;
_journal_issue 35
_journal_name_full 'Dalton transactions (Cambridge, England : 2003)'
_journal_page_first 13227
_journal_page_last 13235
_journal_paper_doi 10.1039/d2dt02053j
_journal_volume 51
_journal_year 2022
_chemical_formula_moiety 'C31 H52 Cl3 Li N3 O3 Y'
_chemical_formula_sum 'C31 H52 Cl3 Li N3 O3 Y'
_chemical_formula_weight 717.98
_space_group_crystal_system triclinic
_space_group_IT_number 2
_space_group_name_Hall '-P 1'
_space_group_name_H-M_alt 'P -1'
_symmetry_Int_Tables_number 2
_atom_sites_solution_primary iterative
_audit_block_doi 10.5517/ccdc.csd.cc2c79nl
_audit_creation_date 2021-08-10
_audit_creation_method
;
Olex2 1.2
(compiled 2018.05.29 svn.r3508 for OlexSys, GUI svn.r5506)
;
_audit_update_record
;
2022-06-25 deposited with the CCDC.	2022-08-23 downloaded from the CCDC.
;
_cell_angle_alpha 103.679(2)
_cell_angle_beta 94.344(2)
_cell_angle_gamma 116.617(2)
_cell_formula_units_Z 2
_cell_length_a 11.0084(8)
_cell_length_b 11.5337(8)
_cell_length_c 17.1823(11)
_cell_measurement_reflns_used 9294
_cell_measurement_temperature 273.15
_cell_measurement_theta_max 27.552
_cell_measurement_theta_min 3.139
_cell_volume 1853.2(2)
_computing_cell_refinement 'SAINT v8.37A (Bruker, 2015)'
_computing_data_reduction 'SAINT v8.37A (Bruker, 2015)'
_computing_molecular_graphics 'Olex2 (Dolomanov et al., 2009)'
_computing_publication_material 'Olex2 (Dolomanov et al., 2009)'
_computing_structure_refinement 'olex2.refine (Bourhis et al., 2015)'
_computing_structure_solution 'olex2.solve (Bourhis et al., 2015)'
_diffrn_ambient_temperature 273.15
_diffrn_measured_fraction_theta_full 0.9880
_diffrn_measured_fraction_theta_max 0.9880
_diffrn_measurement_device_type 'Bruker APEX-II CCD'
_diffrn_measurement_method '\f and \w scans'
_diffrn_radiation_type 'Mo K\a'
_diffrn_radiation_wavelength 0.71073
_diffrn_reflns_av_R_equivalents 0.0604
_diffrn_reflns_av_unetI/netI 0.0325
_diffrn_reflns_limit_h_max 14
_diffrn_reflns_limit_h_min -14
_diffrn_reflns_limit_k_max 14
_diffrn_reflns_limit_k_min -14
_diffrn_reflns_limit_l_max 19
_diffrn_reflns_limit_l_min -22
_diffrn_reflns_number 75295
_diffrn_reflns_theta_full 27.5917
_diffrn_reflns_theta_max 27.59
_diffrn_reflns_theta_min 2.92
_diffrn_standards_number 0
_exptl_absorpt_coefficient_mu 1.839
_exptl_absorpt_correction_T_max 0.7455
_exptl_absorpt_correction_T_min 0.3763
_exptl_absorpt_correction_type multi-scan
_exptl_absorpt_process_details
'SADABS-2016/2 (Bruker,2016/2) was used for absorption correction. wR2(int) was 0.1263 before and 0.0587 after correction. The Ratio of minimum to maximum transmission is 0.5048. The \l/2 correction factor is Not present.'
_exptl_crystal_colour 'clear yellowish yellow'
_exptl_crystal_colour_lustre clear
_exptl_crystal_colour_modifier yellowish
_exptl_crystal_colour_primary yellow
_exptl_crystal_density_diffrn 1.2848
_exptl_crystal_description block
_exptl_crystal_F_000 747.1264
_exptl_crystal_size_max 0.22
_exptl_crystal_size_mid 0.21
_exptl_crystal_size_min 0.2
_refine_diff_density_max 0.7432
_refine_diff_density_min -0.9134
_refine_diff_density_rms 0.1074
_refine_ls_d_res_high 0.7672
_refine_ls_d_res_low 6.9878
_refine_ls_goodness_of_fit_ref 1.0916
_refine_ls_hydrogen_treatment constr
_refine_ls_matrix_type full
_refine_ls_number_constraints 91
_refine_ls_number_parameters 431
_refine_ls_number_reflns 8492
_refine_ls_number_restraints 82
_refine_ls_restrained_S_all 1.0860
_refine_ls_R_factor_all 0.0712
_refine_ls_R_factor_gt 0.0511
_refine_ls_shift/su_max 0.0012
_refine_ls_shift/su_mean 0.0000
_refine_ls_structure_factor_coef Fsqd
_refine_ls_weighting_details 'w=1/[\s^2^(Fo^2^)+(0.0317P)^2^+2.3444P] where P=(Fo^2^+2Fc^2^)/3'
_refine_ls_weighting_scheme calc
_refine_ls_wR_factor_gt 0.1002
_refine_ls_wR_factor_ref 0.1124
_reflns_Friedel_coverage 0.0
_reflns_limit_h_max 14
_reflns_limit_h_min -14
_reflns_limit_k_max 14
_reflns_limit_k_min -14
_reflns_limit_l_max 22
_reflns_limit_l_min 0
_reflns_number_gt 6883
_reflns_number_total 8492
_reflns_threshold_expression I>=2u(I)
_cod_data_source_file d2dt02053j2.cif
_cod_data_source_block 1Y
_cod_database_code 7711414
_olex2_refinement_description
;
1. Fixed Uiso
 At 1.2 times of:
  All C(H) groups, All C(H,H) groups
 At 1.5 times of:
  All C(H,H,H) groups
2. Restrained distances
 C24-O2 = O2-C27
 1.43 with sigma of 0.02
 C24a-O2a = O2a-C27a
 1.43 with sigma of 0.02
 C24-C25 = C25-C26
 1.54 with sigma of 0.02
 C25-C26 = C26-C27
 1.54 with sigma of 0.02
 C24a-C25a = C25a-C26a
 1.54 with sigma of 0.02
 C25a-C26a = C26a-C27a
 1.54 with sigma of 0.02
 C24-C27
 2.336 with sigma of 0.04
 C24a-C27a
 2.336 with sigma of 0.04
 C24-C26
 2.515 with sigma of 0.04
 C25-C27
 2.515 with sigma of 0.04
 C24a-C26a
 2.515 with sigma of 0.04
 C25a-C27a
 2.515 with sigma of 0.04
 O2-C25 \\sim O2a-C25a
 with sigma of 0.02
 O2-C26 \\sim O2a-C26a
 with sigma of 0.02
3. Uiso/Uaniso restraints and constraints
O2 \\sim C27 \\sim C24 \\sim C25 \\sim C26 \\sim C27a \\sim C26a \\sim C25a
\\sim C24a \\sim O2a: within 2A with sigma of 0.01 and sigma for terminal atoms
of 0.02
4. Rigid body (RIGU) restrains
 O2, C27, C24, C25, C26
 with sigma for 1-2 distances of 0.001 and sigma for 1-3 distances of 0.002
 C27a, C26a, C25a, C24a, O2a
 with sigma for 1-2 distances of 0.001 and sigma for 1-3 distances of 0.002
5. Others
 Sof(C27a)=Sof(C26a)=Sof(C25a)=Sof(C24a)=Sof(O2a)=Sof(H27d)=Sof(H27c)=
 Sof(H26d)=Sof(H26c)=Sof(H25d)=Sof(H25c)=Sof(H24c)=Sof(H24d)=1-FVAR(1)
 Sof(C27)=Sof(C26)=Sof(C25)=Sof(C24)=Sof(O2)=Sof(H27b)=Sof(H27a)=Sof(H24a)=
 Sof(H24b)=Sof(H25a)=Sof(H25b)=Sof(H26b)=Sof(H26a)=FVAR(1)
6.a Ternary CH refined with riding coordinates:
 C10(H10), C3(H3)
6.b Secondary CH2 refined with riding coordinates:
 C18(H18a,H18b), C20(H20a,H20b), C23(H23a,H23b), C19(H19a,H19b), C22(H22a,
 H22b), C29(H29a,H29b), C28(H28a,H28b), C31(H31a,H31b), C21(H21a,H21b),
 C27(H27b,H27a), C30(H30a,H30b), C24(H24a,H24b), C25(H25a,H25b), C26(H26b,H26a),
  C27a(H27d,H27c), C26a(H26d,H26c), C25a(H25d,H25c), C24a(H24c,H24d)
6.c Aromatic/amide H refined with riding coordinates:
 C7(H7), C6(H6), C5(H5), C15(H15)
6.d Idealised Me refined as rotating group:
 C1(H1a,H1b,H1c), C13(H13a,H13b,H13c), C17(H17a,H17b,H17c), C12(H12a,H12b,
 H12c), C11(H11a,H11b,H11c), C2(H2a,H2b,H2c)
;
_olex2_submission_special_instructions 'No special instructions were received'

loop_
_space_group_symop_id
_space_group_symop_operation_xyz
1 x,y,z
2 -x,-y,-z

loop_
_atom_site_label
_atom_site_type_symbol
_atom_site_fract_x
_atom_site_fract_y
_atom_site_fract_z
_atom_site_U_iso_or_equiv
_atom_site_adp_type
_atom_site_occupancy
_atom_site_refinement_flags_posn
_atom_site_refinement_flags_adp
_atom_site_disorder_group
Y1 Y 0.35218(3) 0.49574(3) 0.224058(17) 0.03701(9) Uani 1.000000 . . .
Cl2 Cl 0.51622(10) 0.57418(9) 0.12129(5) 0.0558(2) Uani 1.000000 . . .
Cl1 Cl 0.17590(10) 0.54460(9) 0.15031(6) 0.0600(2) Uani 1.000000 . . .
Cl3 Cl 0.53774(11) 0.42634(10) 0.27356(6) 0.0627(2) Uani 1.000000 . . .
N1 N 0.4216(2) 0.6771(2) 0.34374(14) 0.0363(5) Uani 1.000000 . . .
O3 O 0.6810(4) 0.3608(3) 0.10457(19) 0.0851(9) Uani 1.000000 . . .
N2 N 0.1851(3) 0.3854(2) 0.29469(16) 0.0468(6) Uani 1.000000 . . .
N3 N 0.2157(3) 0.2367(3) 0.14133(17) 0.0559(7) Uani 1.000000 . . .
C14 C 0.3322(3) 0.6904(3) 0.38883(19) 0.0441(7) Uani 1.000000 . . .
O2 O 0.8449(9) 0.6516(9) 0.2235(6) 0.097(3) Uani 0.675(10) D U 1
O1 O 0.1795(4) 0.1560(3) -0.03514(18) 0.0902(10) Uani 1.000000 . . .
C9 C 0.5620(3) 0.7886(3) 0.36725(17) 0.0377(6) Uani 1.000000 . . .
C4 C 0.6030(3) 0.8920(3) 0.32907(19) 0.0447(7) Uani 1.000000 . . .
C15 C 0.1984(3) 0.5871(3) 0.3840(2) 0.0504(8) Uani 1.000000 . . .
C8 C 0.6563(3) 0.7940(3) 0.42984(19) 0.0459(7) Uani 1.000000 . . .
C10 C 0.6202(4) 0.6841(3) 0.4720(2) 0.0576(9) Uani 1.000000 . . .
C7 C 0.7880(4) 0.9079(4) 0.4561(2) 0.0614(10) Uani 1.000000 . . .
C5 C 0.7364(4) 1.0023(3) 0.3582(2) 0.0605(10) Uani 1.000000 . . .
C16 C 0.1319(3) 0.4469(3) 0.3445(2) 0.0482(8) Uani 1.000000 . . .
C18 C 0.1081(5) 0.2353(3) 0.2644(3) 0.0694(12) Uani 1.000000 . . .
C1 C 0.5784(6) 0.9190(5) 0.1880(3) 0.0918(16) Uani 1.000000 . . .
C13 C 0.3727(4) 0.8253(4) 0.4525(3) 0.0714(12) Uani 1.000000 . . .
C20 C 0.0865(4) 0.1971(4) 0.0853(3) 0.0720(12) Uani 1.000000 . . .
C17 C -0.0086(4) 0.3669(4) 0.3635(3) 0.0717(12) Uani 1.000000 . . .
C3 C 0.5085(4) 0.8918(3) 0.2601(2) 0.0627(10) Uani 1.000000 . . .
C23 C 0.2913(5) 0.1719(4) 0.0952(3) 0.0751(12) Uani 1.000000 . . .
C19 C 0.1834(5) 0.1803(4) 0.2105(3) 0.0757(13) Uani 1.000000 . . .
C12 C 0.7285(5) 0.6376(5) 0.4766(3) 0.0849(14) Uani 1.000000 . . .
C6 C 0.8269(4) 1.0115(4) 0.4215(3) 0.0684(11) Uani 1.000000 . . .
C22 C 0.3086(5) 0.2011(5) 0.0153(3) 0.0841(14) Uani 1.000000 . . .
C11 C 0.5959(6) 0.7289(5) 0.5572(3) 0.1015(18) Uani 1.000000 . . .
C2 C 0.4590(6) 0.9967(6) 0.2894(4) 0.1076(18) Uani 1.000000 . . .
C29 C 0.7784(7) 0.2734(7) 0.0069(4) 0.1104(19) Uani 1.000000 . . .
C28 C 0.7306(7) 0.3741(6) 0.0305(3) 0.0968(17) Uani 1.000000 . . .
C31 C 0.7028(9) 0.2598(7) 0.1276(4) 0.127(3) Uani 1.000000 . . .
C21 C 0.1141(5) 0.2266(5) 0.0060(3) 0.0854(14) Uani 1.000000 . . .
C27 C 0.9409(7) 0.6410(8) 0.2773(6) 0.103(3) Uani 0.675(10) D U 1
Li1 Li 0.6643(7) 0.5051(7) 0.1763(5) 0.0669(17) Uani 1.000000 . . .
C30 C 0.7267(8) 0.1859(7) 0.0586(5) 0.142(3) Uani 1.000000 . . .
C24 C 0.8925(12) 0.7870(11) 0.2268(8) 0.133(4) Uani 0.675(10) D U 1
C25 C 1.0333(13) 0.8671(12) 0.2755(9) 0.139(4) Uani 0.675(10) D U 1
C26 C 1.0488(11) 0.7785(9) 0.3210(8) 0.130(3) Uani 0.675(10) D U 1
C27a C 0.9665(14) 0.6641(17) 0.1954(15) 0.128(6) Uani 0.325(10) D U 2
C26a C 1.0814(13) 0.7942(17) 0.2515(15) 0.120(6) Uani 0.325(10) D U 2
C25a C 1.0099(17) 0.860(2) 0.3070(14) 0.117(6) Uani 0.325(10) D U 2
C24a C 0.8621(16) 0.7864(15) 0.2562(14) 0.110(6) Uani 0.325(10) D U 2
O2a O 0.8445(16) 0.6550(15) 0.2158(14) 0.106(6) Uani 0.325(10) D U 2
H7 H 0.8510(4) 0.9137(4) 0.4980(2) 0.0737(12) Uiso 1.000000 R . .
H6 H 0.9144(4) 1.0876(4) 0.4409(3) 0.0821(13) Uiso 1.000000 R . .
H5 H 0.7647(4) 1.0717(3) 0.3340(2) 0.0726(12) Uiso 1.000000 R . .
H15 H 0.1439(3) 0.6170(3) 0.4121(2) 0.0605(10) Uiso 1.000000 R . .
H10 H 0.5329(4) 0.6051(3) 0.4392(2) 0.0692(11) Uiso 1.000000 R . .
H18a H 0.0970(5) 0.1994(3) 0.3106(3) 0.0833(14) Uiso 1.000000 R . .
H18b H 0.0163(5) 0.2057(3) 0.2337(3) 0.0833(14) Uiso 1.000000 R . .
H1a H 0.654(3) 1.0104(14) 0.2046(7) 0.138(2) Uiso 1.000000 GR . .
H1b H 0.613(3) 0.856(3) 0.1708(15) 0.138(2) Uiso 1.000000 GR . .
H1c H 0.5120(12) 0.908(4) 0.1434(9) 0.138(2) Uiso 1.000000 GR . .
H13a H 0.4617(15) 0.8577(16) 0.4864(12) 0.1071(18) Uiso 1.000000 GR . .
H13b H 0.378(3) 0.8907(10) 0.4254(3) 0.1071(18) Uiso 1.000000 GR . .
H13c H 0.3044(17) 0.8126(7) 0.4858(12) 0.1071(18) Uiso 1.000000 GR . .
H20a H 0.0242(4) 0.1006(4) 0.0742(3) 0.0864(14) Uiso 1.000000 R . .
H20b H 0.0410(4) 0.2464(4) 0.1112(3) 0.0864(14) Uiso 1.000000 R . .
H17a H -0.0778(6) 0.318(3) 0.3136(3) 0.1076(18) Uiso 1.000000 GR . .
H17b H -0.0055(10) 0.303(2) 0.3899(17) 0.1076(18) Uiso 1.000000 GR . .
H17c H -0.0318(15) 0.4283(5) 0.3992(16) 0.1076(18) Uiso 1.000000 GR . .
H3 H 0.4265(4) 0.8015(3) 0.2404(2) 0.0753(12) Uiso 1.000000 R . .
H23a H 0.3821(5) 0.2054(4) 0.1286(3) 0.0901(15) Uiso 1.000000 R . .
H23b H 0.2401(5) 0.0742(4) 0.0852(3) 0.0901(15) Uiso 1.000000 R . .
H19a H 0.1271(5) 0.0822(4) 0.1889(3) 0.0908(15) Uiso 1.000000 R . .
H19b H 0.2696(5) 0.1998(4) 0.2436(3) 0.0908(15) Uiso 1.000000 R . .
H12a H 0.743(3) 0.609(3) 0.4227(4) 0.127(2) Uiso 1.000000 GR . .
H12b H 0.8140(12) 0.7115(12) 0.5111(18) 0.127(2) Uiso 1.000000 GR . .
H12c H 0.6967(17) 0.563(2) 0.499(2) 0.127(2) Uiso 1.000000 GR . .
H22a H 0.3563(5) 0.1560(5) -0.0127(3) 0.1009(17) Uiso 1.000000 R . .
H22b H 0.3654(5) 0.2982(5) 0.0254(3) 0.1009(17) Uiso 1.000000 R . .
H11a H 0.6752(19) 0.813(2) 0.5887(9) 0.152(3) Uiso 1.000000 GR . .
H11b H 0.515(3) 0.741(4) 0.5531(3) 0.152(3) Uiso 1.000000 GR . .
H11c H 0.582(4) 0.661(2) 0.5838(10) 0.152(3) Uiso 1.000000 GR . .
H2a H 0.411(4) 0.977(3) 0.3328(19) 0.161(3) Uiso 1.000000 GR . .
H2b H 0.5378(7) 1.0863(7) 0.309(3) 0.161(3) Uiso 1.000000 GR . .
H2c H 0.397(4) 0.992(3) 0.2446(8) 0.161(3) Uiso 1.000000 GR . .
H29a H 0.7409(7) 0.2215(7) -0.0506(4) 0.132(2) Uiso 1.000000 R . .
H29b H 0.8791(7) 0.3175(7) 0.0165(4) 0.132(2) Uiso 1.000000 R . .
H28a H 0.6566(7) 0.3570(6) -0.0123(3) 0.116(2) Uiso 1.000000 R . .
H28b H 0.8064(7) 0.4652(6) 0.0398(3) 0.116(2) Uiso 1.000000 R . .
H31a H 0.7822(9) 0.3021(7) 0.1727(4) 0.152(3) Uiso 1.000000 R . .
H31b H 0.6217(9) 0.2000(7) 0.1446(4) 0.152(3) Uiso 1.000000 R . .
H21a H 0.1730(5) 0.3237(5) 0.0169(3) 0.1025(17) Uiso 1.000000 R . .
H21b H 0.0269(5) 0.2002(5) -0.0291(3) 0.1025(17) Uiso 1.000000 R . .
H27b H 0.8950(7) 0.5951(8) 0.3155(6) 0.123(3) Uiso 0.675(10) R . 1
H27a H 0.9805(7) 0.5895(8) 0.2466(6) 0.123(3) Uiso 0.675(10) R . 1
H30a H 0.6411(8) 0.1041(7) 0.0289(5) 0.170(3) Uiso 1.000000 R . .
H30b H 0.7944(8) 0.1597(7) 0.0752(5) 0.170(3) Uiso 1.000000 R . .
H24a H 0.8914(12) 0.7954(11) 0.1719(8) 0.159(4) Uiso 0.675(10) R . 1
H24b H 0.8328(12) 0.8196(11) 0.2514(8) 0.159(4) Uiso 0.675(10) R . 1
H25a H 1.1005(13) 0.8891(12) 0.2406(9) 0.167(5) Uiso 0.675(10) R . 1
H25b H 1.0460(13) 0.9509(12) 0.3129(9) 0.167(5) Uiso 0.675(10) R . 1
H26b H 1.0376(11) 0.8053(9) 0.3768(8) 0.156(4) Uiso 0.675(10) R . 1
H26a H 1.1399(11) 0.7848(9) 0.3226(8) 0.156(4) Uiso 0.675(10) R . 1
H27d H 0.9665(14) 0.6636(17) 0.1389(15) 0.154(8) Uiso 0.325(10) R . 2
H27c H 0.9772(14) 0.5878(17) 0.2022(15) 0.154(8) Uiso 0.325(10) R . 2
H26d H 1.1442(13) 0.7774(17) 0.2840(15) 0.144(7) Uiso 0.325(10) R . 2
H26c H 1.1336(13) 0.8533(17) 0.2206(15) 0.144(7) Uiso 0.325(10) R . 2
H25d H 1.0120(17) 0.842(2) 0.3595(14) 0.140(7) Uiso 0.325(10) R . 2
H25c H 1.0530(17) 0.957(2) 0.3158(14) 0.140(7) Uiso 0.325(10) R . 2
H24c H 0.7953(16) 0.7807(15) 0.2908(14) 0.131(7) Uiso 0.325(10) R . 2
H24d H 0.8530(16) 0.8319(15) 0.2170(14) 0.131(7) Uiso 0.325(10) R . 2

loop_
_atom_site_aniso_label
_atom_site_aniso_U_11
_atom_site_aniso_U_22
_atom_site_aniso_U_33
_atom_site_aniso_U_12
_atom_site_aniso_U_13
_atom_site_aniso_U_23
Y1 0.04327(16) 0.02589(13) 0.03054(14) 0.00931(11) 0.00305(11) 0.00568(10)
Cl2 0.0644(5) 0.0566(5) 0.0517(5) 0.0275(4) 0.0197(4) 0.0264(4)
Cl1 0.0583(5) 0.0583(5) 0.0581(5) 0.0261(4) -0.0025(4) 0.0171(4)
Cl3 0.0793(6) 0.0753(6) 0.0508(5) 0.0488(5) 0.0129(4) 0.0254(4)
N1 0.0338(12) 0.0257(11) 0.0345(12) 0.0045(9) 0.0030(10) 0.0048(9)
O3 0.136(3) 0.091(2) 0.077(2) 0.083(2) 0.0475(19) 0.0445(17)
N2 0.0523(16) 0.0278(12) 0.0445(15) 0.0049(11) 0.0071(12) 0.0143(11)
N3 0.0694(19) 0.0317(13) 0.0475(16) 0.0131(13) 0.0093(14) 0.0032(11)
C14 0.0439(17) 0.0327(15) 0.0427(17) 0.0114(13) 0.0066(13) 0.0044(12)
O2 0.066(4) 0.093(5) 0.128(5) 0.027(3) 0.001(3) 0.055(4)
O1 0.109(3) 0.0658(18) 0.0521(17) 0.0204(18) 0.0059(17) -0.0085(14)
C9 0.0372(15) 0.0267(13) 0.0336(15) 0.0048(11) 0.0049(12) 0.0047(11)
C4 0.0469(17) 0.0285(14) 0.0421(17) 0.0068(13) 0.0038(13) 0.0075(12)
C15 0.0422(17) 0.0418(17) 0.059(2) 0.0146(14) 0.0185(15) 0.0108(15)
C8 0.0428(17) 0.0364(15) 0.0408(17) 0.0074(13) -0.0001(13) 0.0084(13)
C10 0.058(2) 0.0441(18) 0.049(2) 0.0078(16) -0.0066(16) 0.0175(15)
C7 0.0438(19) 0.050(2) 0.064(2) 0.0048(16) -0.0096(16) 0.0141(17)
C5 0.053(2) 0.0386(17) 0.068(2) 0.0016(15) 0.0073(18) 0.0233(16)
C16 0.0424(17) 0.0386(16) 0.0488(19) 0.0057(14) 0.0062(14) 0.0172(14)
C18 0.087(3) 0.0329(17) 0.063(2) 0.0070(18) 0.021(2) 0.0144(16)
C1 0.151(5) 0.067(3) 0.059(3) 0.050(3) 0.015(3) 0.031(2)
C13 0.065(2) 0.045(2) 0.073(3) 0.0133(18) 0.022(2) -0.0094(18)
C20 0.069(3) 0.0425(19) 0.069(3) 0.0091(18) 0.001(2) -0.0039(18)
C17 0.050(2) 0.056(2) 0.088(3) 0.0057(18) 0.022(2) 0.024(2)
C3 0.071(2) 0.0371(17) 0.057(2) 0.0079(17) -0.0085(18) 0.0181(16)
C23 0.095(3) 0.042(2) 0.074(3) 0.030(2) 0.013(2) 0.0004(18)
C19 0.111(4) 0.0310(17) 0.068(3) 0.020(2) 0.022(2) 0.0139(17)
C12 0.081(3) 0.072(3) 0.092(3) 0.030(2) -0.014(2) 0.033(3)
C6 0.0418(19) 0.046(2) 0.083(3) -0.0045(16) -0.0025(18) 0.0177(19)
C22 0.099(4) 0.059(3) 0.067(3) 0.025(2) 0.023(3) -0.002(2)
C11 0.139(5) 0.097(4) 0.063(3) 0.043(4) 0.027(3) 0.042(3)
C2 0.114(4) 0.129(5) 0.110(4) 0.080(4) 0.013(3) 0.047(4)
C29 0.145(6) 0.127(5) 0.094(4) 0.093(5) 0.039(4) 0.030(4)
C28 0.146(5) 0.119(4) 0.078(3) 0.092(4) 0.049(3) 0.053(3)
C31 0.229(8) 0.131(5) 0.112(5) 0.139(6) 0.069(5) 0.074(4)
C21 0.093(3) 0.068(3) 0.058(3) 0.023(3) -0.011(2) -0.005(2)
C27 0.065(4) 0.092(5) 0.145(6) 0.029(3) -0.004(3) 0.053(4)
Li1 0.068(4) 0.062(4) 0.079(5) 0.036(3) 0.022(3) 0.024(3)
C30 0.179(7) 0.110(5) 0.208(8) 0.103(5) 0.106(7) 0.082(5)
C24 0.118(6) 0.126(6) 0.164(7) 0.054(4) -0.000(4) 0.077(5)
C25 0.118(7) 0.115(6) 0.181(8) 0.045(4) -0.002(4) 0.072(5)
C26 0.114(6) 0.108(5) 0.166(7) 0.051(3) -0.011(4) 0.056(4)
C27a 0.075(7) 0.100(8) 0.179(12) 0.039(5) 0.035(6) -0.006(6)
C26a 0.055(7) 0.078(8) 0.180(12) 0.018(4) 0.028(6) -0.015(6)
C25a 0.063(7) 0.077(8) 0.163(12) 0.021(5) 0.027(6) -0.021(6)
C24a 0.066(7) 0.065(8) 0.158(11) 0.027(5) 0.030(6) -0.027(6)
O2a 0.059(8) 0.064(8) 0.154(11) 0.025(5) 0.027(6) -0.028(5)

loop_
_atom_type_symbol
_atom_type_scat_dispersion_real
_atom_type_scat_dispersion_imag
_atom_type_scat_Cromer_Mann_a1
_atom_type_scat_Cromer_Mann_a2
_atom_type_scat_Cromer_Mann_a3
_atom_type_scat_Cromer_Mann_a4
_atom_type_scat_Cromer_Mann_b1
_atom_type_scat_Cromer_Mann_b2
_atom_type_scat_Cromer_Mann_b3
_atom_type_scat_Cromer_Mann_b4
_atom_type_scat_Cromer_Mann_c
_atom_type_scat_source
_atom_type_scat_dispersion_source
C 0.00347 0.00161 2.31000 1.02000 1.58860 0.86500 20.84390 10.20750 0.56870 51.65120 0.215599998832 'International Tables Volume C Table 6.1.1.4 (pp. 500-502)' 'Henke, Gullikson and Davis, At. Data and Nucl. Data Tables, 1993, 54, 2'
Cl 0.14873 0.16029 11.46040 7.19640 6.25560 1.64550 0.01040 1.16620 18.51940 47.77840 -9.55739974976 'International Tables Volume C Table 6.1.1.4 (pp. 500-502)' 'Henke, Gullikson and Davis, At. Data and Nucl. Data Tables, 1993, 54, 2'
H 0.00000 0.00000 0.49300 0.32291 0.14019 0.04081 10.51090 26.12570 3.14236 57.79970 0.0030380000826 'International Tables Volume C Table 6.1.1.4 (pp. 500-502)' 'Henke, Gullikson and Davis, At. Data and Nucl. Data Tables, 1993, 54, 2'
O 0.01158 0.00611 3.04850 2.28680 1.54630 0.86700 13.27710 5.70110 0.32390 32.90890 0.250800013542 'International Tables Volume C Table 6.1.1.4 (pp. 500-502)' 'Henke, Gullikson and Davis, At. Data and Nucl. Data Tables, 1993, 54, 2'
N 0.00653 0.00323 12.21260 3.13220 2.01250 1.16630 0.00570 9.89330 28.99750 0.58260 -11.5290002823 'International Tables Volume C Table 6.1.1.4 (pp. 500-502)' 'Henke, Gullikson and Davis, At. Data and Nucl. Data Tables, 1993, 54, 2'
Y -2.99864 3.60419 17.77600 10.29460 5.72629 3.26588 1.40290 12.80060 0.12560 104.35400 1.91212999821 'International Tables Volume C Table 6.1.1.4 (pp. 500-502)' 'Henke, Gullikson and Davis, At. Data and Nucl. Data Tables, 1993, 54, 2'
Li -0.00003 0.00005 1.12820 0.75080 0.61750 0.46530 3.95460 1.05240 85.39050 168.26100 0.0377000011504 'International Tables Volume C Table 6.1.1.4 (pp. 500-502)' 'Henke, Gullikson and Davis, At. Data and Nucl. Data Tables, 1993, 54, 2'

loop_
_citation_id
_citation_doi
_citation_year
1 10.1039/D2DT02053J 2022

loop_
_geom_angle_atom_site_label_1
_geom_angle_atom_site_label_2
_geom_angle_atom_site_label_3
_geom_angle
_geom_angle_site_symmetry_1
_geom_angle_site_symmetry_3
_geom_angle_publ_flag
Cl1 Y1 Cl2 90.05(3) . . ?
Cl3 Y1 Cl2 82.44(3) . . ?
Cl3 Y1 Cl1 169.83(3) . . ?
N1 Y1 Cl2 109.92(6) . . ?
N1 Y1 Cl1 95.30(7) . . ?
N1 Y1 Cl3 93.71(7) . . ?
N2 Y1 Cl2 168.74(7) . . ?
N2 Y1 Cl1 88.73(7) . . ?
N2 Y1 Cl3 97.29(7) . . ?
N2 Y1 N1 81.33(8) . . ?
N3 Y1 Cl2 96.90(7) . . ?
N3 Y1 Cl1 92.09(8) . . ?
N3 Y1 Cl3 82.07(8) . . ?
N3 Y1 N1 152.11(9) . . ?
N3 Y1 N2 71.97(9) . . ?
Li1 Cl2 Y1 90.85(18) . . ?
Li1 Cl3 Y1 90.31(17) . . ?
C14 N1 Y1 122.53(18) . . ?
C9 N1 Y1 120.64(18) . . ?
C9 N1 C14 116.5(2) . . ?
C31 O3 C28 108.3(4) . . ?
Li1 O3 C28 121.1(4) . . ?
Li1 O3 C31 126.1(4) . . ?
C16 N2 Y1 123.35(19) . . ?
C18 N2 Y1 117.0(2) . . ?
C18 N2 C16 117.3(3) . . ?
C20 N3 Y1 113.9(2) . . ?
C23 N3 Y1 119.1(2) . . ?
C23 N3 C20 107.6(3) . . ?
C19 N3 Y1 98.79(19) . . ?
C19 N3 C20 110.1(3) . . ?
C19 N3 C23 106.7(3) . . ?
C15 C14 N1 125.2(3) . . ?
C13 C14 N1 120.5(3) . . ?
C13 C14 C15 114.3(3) . . ?
C24 O2 C27 110.0(8) . . ?
C21 O1 C22 108.1(3) . . ?
C4 C9 N1 120.4(3) . . ?
C8 C9 N1 119.1(3) . . ?
C8 C9 C4 120.6(3) . . ?
C5 C4 C9 118.0(3) . . ?
C3 C4 C9 123.7(3) . . ?
C3 C4 C5 118.3(3) . . ?
C16 C15 C14 131.7(3) . . ?
H15 C15 C14 114.15(19) . . ?
H15 C15 C16 114.2(2) . . ?
C10 C8 C9 123.3(3) . . ?
C7 C8 C9 118.1(3) . . ?
C7 C8 C10 118.5(3) . . ?
C12 C10 C8 112.9(3) . . ?
C11 C10 C8 111.9(3) . . ?
C11 C10 C12 109.6(4) . . ?
H10 C10 C8 107.38(17) . . ?
H10 C10 C12 107.4(2) . . ?
H10 C10 C11 107.4(3) . . ?
C6 C7 C8 121.6(3) . . ?
H7 C7 C8 119.2(2) . . ?
H7 C7 C6 119.2(2) . . ?
C6 C5 C4 121.9(3) . . ?
H5 C5 C4 119.0(2) . . ?
H5 C5 C6 119.0(2) . . ?
C15 C16 N2 124.0(3) . . ?
C17 C16 N2 121.0(3) . . ?
C17 C16 C15 115.0(3) . . ?
C19 C18 N2 111.0(3) . . ?
H18a C18 N2 109.43(19) . . ?
H18a C18 C19 109.4(2) . . ?
H18b C18 N2 109.4(2) . . ?
H18b C18 C19 109.4(3) . . ?
H18b C18 H18a 108.0 . . ?
H1a C1 C3 109.5 . . ?
H1b C1 C3 109.5 . . ?
H1b C1 H1a 109.5 . . ?
H1c C1 C3 109.5 . . ?
H1c C1 H1a 109.5 . . ?
H1c C1 H1b 109.5 . . ?
H13a C13 C14 109.5 . . ?
H13b C13 C14 109.5 . . ?
H13b C13 H13a 109.5 . . ?
H13c C13 C14 109.5 . . ?
H13c C13 H13a 109.5 . . ?
H13c C13 H13b 109.5 . . ?
C21 C20 N3 111.5(4) . . ?
H20a C20 N3 109.33(19) . . ?
H20a C20 C21 109.3(2) . . ?
H20b C20 N3 109.3(2) . . ?
H20b C20 C21 109.3(3) . . ?
H20b C20 H20a 108.0 . . ?
H17a C17 C16 109.5 . . ?
H17b C17 C16 109.5 . . ?
H17b C17 H17a 109.5 . . ?
H17c C17 C16 109.5 . . ?
H17c C17 H17a 109.5 . . ?
H17c C17 H17b 109.5 . . ?
C1 C3 C4 112.1(4) . . ?
C2 C3 C4 111.8(3) . . ?
C2 C3 C1 109.0(4) . . ?
H3 C3 C4 107.91(17) . . ?
H3 C3 C1 107.9(2) . . ?
H3 C3 C2 107.9(3) . . ?
C22 C23 N3 112.3(4) . . ?
H23a C23 N3 109.1(2) . . ?
H23a C23 C22 109.1(3) . . ?
H23b C23 N3 109.14(19) . . ?
H23b C23 C22 109.1(2) . . ?
H23b C23 H23a 107.9 . . ?
C18 C19 N3 114.1(3) . . ?
H19a C19 N3 108.73(18) . . ?
H19a C19 C18 108.7(2) . . ?
H19b C19 N3 108.7(2) . . ?
H19b C19 C18 108.7(3) . . ?
H19b C19 H19a 107.6 . . ?
H12a C12 C10 109.5 . . ?
H12b C12 C10 109.5 . . ?
H12b C12 H12a 109.5 . . ?
H12c C12 C10 109.5 . . ?
H12c C12 H12a 109.5 . . ?
H12c C12 H12b 109.5 . . ?
C5 C6 C7 119.6(3) . . ?
H6 C6 C7 120.2(2) . . ?
H6 C6 C5 120.2(2) . . ?
C23 C22 O1 111.4(4) . . ?
H22a C22 O1 109.4(2) . . ?
H22a C22 C23 109.4(3) . . ?
H22b C22 O1 109.4(2) . . ?
H22b C22 C23 109.4(2) . . ?
H22b C22 H22a 108.0 . . ?
H11a C11 C10 109.5 . . ?
H11b C11 C10 109.5 . . ?
H11b C11 H11a 109.5 . . ?
H11c C11 C10 109.5 . . ?
H11c C11 H11a 109.5 . . ?
H11c C11 H11b 109.5 . . ?
H2a C2 C3 109.5 . . ?
H2b C2 C3 109.5 . . ?
H2b C2 H2a 109.5 . . ?
H2c C2 C3 109.5 . . ?
H2c C2 H2a 109.5 . . ?
H2c C2 H2b 109.5 . . ?
C30 C29 C28 104.9(5) . . ?
H29a C29 C28 110.8(3) . . ?
H29a C29 C30 110.8(4) . . ?
H29b C29 C28 110.8(4) . . ?
H29b C29 C30 110.8(4) . . ?
H29b C29 H29a 108.8 . . ?
C29 C28 O3 106.7(4) . . ?
H28a C28 O3 110.4(3) . . ?
H28a C28 C29 110.4(4) . . ?
H28b C28 O3 110.4(3) . . ?
H28b C28 C29 110.4(4) . . ?
H28b C28 H28a 108.6 . . ?
C30 C31 O3 106.9(5) . . ?
H31a C31 O3 110.3(4) . . ?
H31a C31 C30 110.3(5) . . ?
H31b C31 O3 110.3(3) . . ?
H31b C31 C30 110.3(4) . . ?
H31b C31 H31a 108.6 . . ?
C20 C21 O1 111.8(4) . . ?
H21a C21 O1 109.3(2) . . ?
H21a C21 C20 109.3(2) . . ?
H21b C21 O1 109.3(2) . . ?
H21b C21 C20 109.3(3) . . ?
H21b C21 H21a 107.9 . . ?
C26 C27 O2 107.0(7) . . ?
H27b C27 O2 110.3(6) . . ?
H27b C27 C26 110.3(7) . . ?
H27a C27 O2 110.3(6) . . ?
H27a C27 C26 110.3(7) . . ?
H27a C27 H27b 108.6 . . ?
Cl3 Li1 Cl2 96.4(2) . . ?
O3 Li1 Cl2 116.9(4) . . ?
O3 Li1 Cl3 109.9(3) . . ?
C31 C30 C29 107.5(5) . . ?
H30a C30 C29 110.2(5) . . ?
H30a C30 C31 110.2(5) . . ?
H30b C30 C29 110.2(4) . . ?
H30b C30 C31 110.2(4) . . ?
H30b C30 H30a 108.5 . . ?
C25 C24 O2 108.4(8) . . ?
H24a C24 O2 110.0(7) . . ?
H24a C24 C25 110.0(7) . . ?
H24b C24 O2 110.0(7) . . ?
H24b C24 C25 110.0(9) . . ?
H24b C24 H24a 108.4 . . ?
C26 C25 C24 104.6(8) . . ?
H25a C25 C24 110.8(8) . . ?
H25a C25 C26 110.8(10) . . ?
H25b C25 C24 110.8(8) . . ?
H25b C25 C26 110.8(9) . . ?
H25b C25 H25a 108.9 . . ?
C25 C26 C27 106.2(8) . . ?
H26b C26 C27 110.5(7) . . ?
H26b C26 C25 110.5(10) . . ?
H26a C26 C27 110.5(6) . . ?
H26a C26 C25 110.5(9) . . ?
H26a C26 H26b 108.7 . . ?
O2a C27a C26a 106.8(11) . . ?
H27d C27a C26a 110.4(15) . . ?
H27d C27a O2a 110.4(16) . . ?
H27c C27a C26a 110.4(14) . . ?
H27c C27a O2a 110.4(14) . . ?
H27c C27a H27d 108.6 . . ?
C25a C26a C27a 105.4(10) . . ?
H26d C26a C27a 110.7(14) . . ?
H26d C26a C25a 110.7(17) . . ?
H26c C26a C27a 110.7(15) . . ?
H26c C26a C25a 110.7(17) . . ?
H26c C26a H26d 108.8 . . ?
C24a C25a C26a 101.6(12) . . ?
H25d C25a C26a 111.5(19) . . ?
H25d C25a C24a 111.5(13) . . ?
H25c C25a C26a 111.5(14) . . ?
H25c C25a C24a 111.5(12) . . ?
H25c C25a H25d 109.3 . . ?
O2a C24a C25a 102.5(13) . . ?
H24c C24a C25a 111.3(10) . . ?
H24c C24a O2a 111.3(11) . . ?
H24d C24a C25a 111.3(14) . . ?
H24d C24a O2a 111.3(15) . . ?
H24d C24a H24c 109.16627966(2) . . ?
C24a O2a C27a 110.9(13) . . ?

loop_
_geom_bond_atom_site_label_1
_geom_bond_atom_site_label_2
_geom_bond_distance
_geom_bond_site_symmetry_2
_geom_bond_publ_flag
Y1 Cl2 2.6404(9) . ?
Y1 Cl1 2.5757(9) . ?
Y1 Cl3 2.6572(10) . ?
Y1 N1 2.341(2) . ?
Y1 N2 2.334(3) . ?
Y1 N3 2.617(3) . ?
Cl2 Li1 2.339(7) . ?
Cl3 Li1 2.345(7) . ?
N1 C14 1.337(4) . ?
N1 C9 1.444(3) . ?
O3 C28 1.436(5) . ?
O3 C31 1.423(5) . ?
O3 Li1 1.914(7) . ?
N2 C16 1.318(4) . ?
N2 C18 1.476(4) . ?
N3 C20 1.471(5) . ?
N3 C23 1.501(5) . ?
N3 C19 1.478(5) . ?
C14 C15 1.399(4) . ?
C14 C13 1.521(4) . ?
O2 C27 1.417(10) . ?
O2 Li1 1.888(11) . ?
O2 C24 1.393(11) . ?
O1 C22 1.406(6) . ?
O1 C21 1.419(6) . ?
C9 C4 1.410(4) . ?
C9 C8 1.407(4) . ?
C4 C5 1.392(4) . ?
C4 C3 1.515(5) . ?
C15 C16 1.399(4) . ?
C15 H15 0.9300 . ?
C8 C10 1.521(5) . ?
C8 C7 1.395(4) . ?
C10 C12 1.515(6) . ?
C10 C11 1.520(6) . ?
C10 H10 0.9800 . ?
C7 C6 1.371(5) . ?
C7 H7 0.9300 . ?
C5 C6 1.368(5) . ?
C5 H5 0.9300 . ?
C16 C17 1.514(5) . ?
C18 C19 1.502(6) . ?
C18 H18a 0.9700 . ?
C18 H18b 0.9700 . ?
C1 C3 1.529(6) . ?
C1 H1a 0.9600 . ?
C1 H1b 0.9600 . ?
C1 H1c 0.9600 . ?
C13 H13a 0.9600 . ?
C13 H13b 0.9600 . ?
C13 H13c 0.9600 . ?
C20 C21 1.500(6) . ?
C20 H20a 0.9700 . ?
C20 H20b 0.9700 . ?
C17 H17a 0.9600 . ?
C17 H17b 0.9600 . ?
C17 H17c 0.9600 . ?
C3 C2 1.535(6) . ?
C3 H3 0.9800 . ?
C23 C22 1.496(6) . ?
C23 H23a 0.9700 . ?
C23 H23b 0.9700 . ?
C19 H19a 0.9700 . ?
C19 H19b 0.9700 . ?
C12 H12a 0.9600 . ?
C12 H12b 0.9600 . ?
C12 H12c 0.9600 . ?
C6 H6 0.9300 . ?
C22 H22a 0.9700 . ?
C22 H22b 0.9700 . ?
C11 H11a 0.9600 . ?
C11 H11b 0.9600 . ?
C11 H11c 0.9600 . ?
C2 H2a 0.9600 . ?
C2 H2b 0.9600 . ?
C2 H2c 0.9600 . ?
C29 C28 1.466(7) . ?
C29 C30 1.455(8) . ?
C29 H29a 0.9700 . ?
C29 H29b 0.9700 . ?
C28 H28a 0.9700 . ?
C28 H28b 0.9700 . ?
C31 C30 1.404(8) . ?
C31 H31a 0.9700 . ?
C31 H31b 0.9700 . ?
C21 H21a 0.9700 . ?
C21 H21b 0.9700 . ?
C27 C26 1.450(10) . ?
C27 H27b 0.9700 . ?
C27 H27a 0.9700 . ?
Li1 O2a 1.885(17) . ?
C30 H30a 0.9700 . ?
C30 H30b 0.9700 . ?
C24 C25 1.453(11) . ?
C24 H24a 0.9700 . ?
C24 H24b 0.9700 . ?
C25 C26 1.483(10) . ?
C25 H25a 0.9700 . ?
C25 H25b 0.9700 . ?
C26 H26b 0.9700 . ?
C26 H26a 0.9700 . ?
C27a C26a 1.486(14) . ?
C27a O2a 1.379(16) . ?
C27a H27d 0.9700 . ?
C27a H27c 0.9700 . ?
C26a C25a 1.550(12) . ?
C26a H26d 0.9700 . ?
C26a H26c 0.9700 . ?
C25a C24a 1.526(16) . ?
C25a H25d 0.9700 . ?
C25a H25c 0.9700 . ?
C24a O2a 1.426(15) . ?
C24a H24c 0.9700 . ?
C24a H24d 0.9700 . ?

loop_
_restr_distance_atom_site_label_1
_restr_distance_atom_site_label_2
_restr_distance_site_symmetry_2
_restr_distance_target
_restr_distance_target_weight_param
_restr_distance_diff
O2 C27 1 1.4300 0.0200 0.0131
C24 O2 1 1.4300 0.0200 0.0373
C24 C27 1 2.3360 0.0400 0.0340
C24 C25 1 1.5400 0.0200 0.0872
C24 C26 1 2.5150 0.0400 0.1922
C25 C27 1 2.5150 0.0400 0.1697
C25 C26 1 1.5400 0.0200 0.0575
C25 C26 1 1.5400 0.0200 0.0575
C26 C27 1 1.5400 0.0200 0.0897
C26a C27a 1 1.5400 0.0200 0.0536
C25a C27a 1 2.5150 0.0400 0.0991
C25a C26a 1 1.5400 0.0200 -0.0097
C25a C26a 1 1.5400 0.0200 -0.0097
C24a C27a 1 2.3360 0.0400 0.0251
C24a C26a 1 2.5150 0.0400 0.1317
C24a C25a 1 1.5400 0.0200 0.0143
C24a O2a 1 1.4300 0.0200 0.0037
O2a C27a 1 1.4300 0.0200 0.0509

loop_
_restr_equal_distance_atom_site_label_1
_restr_equal_distance_atom_site_label_2
_restr_equal_distance_site_symmetry_2
_restr_equal_distance_class_id
O2 C25 1 1
O2 C26 1 2
O2a C26a 1 2
O2a C25a 1 1

loop_
_restr_equal_distance_class_class_id
_restr_equal_distance_class_target_weight_param
_restr_equal_distance_class_average
_restr_equal_distance_class_esd
_restr_equal_distance_class_diff_max
1 0.0200 2.3060 0.0024 0.0024
2 0.0200 2.3033 0.0021 0.0021

loop_
_restr_U_similar_atom_site_label_1
_restr_U_similar_atom_site_label_2
_restr_U_similar_weight_param
O2 C27 0.0100
O2 C24 0.0100
C27 C26 0.0100
C24 C25 0.0100
C25 C26 0.0100
C27a C26a 0.0100
C27a O2a 0.0100
C26a C25a 0.0100
C25a C24a 0.0100
C24a O2a 0.0100
